data_1554864
loop_
_publ_author_name
'Dorfner, Walter L.'
'Carroll, Patrick J.'
'Schelter, Eric J.'

_publ_section_title
;
 Substituted quinoline quinones as surrogates for the PQQ cofactor: an
 electrochemical and computational study.
;
_journal_issue 8
_journal_name_full 'Organic letters'
_journal_page_first 1850
_journal_page_last 1853
_journal_paper_doi 10.1021/acs.orglett.5b00486
_journal_volume 17
_journal_year 2015
_chemical_formula_sum 'C14 H11 N O7'
_chemical_formula_weight 305.24
_space_group_IT_number 33
_space_group_name_Hall 'P 2c -2n'
_space_group_name_H-M_alt 'P n a 21'
_symmetry_cell_setting orthorhombic
_symmetry_Int_Tables_number 33
_symmetry_space_group_name_H-M 'P n a 21'
_atom_sites_solution_hydrogens geom
_atom_sites_solution_primary direct
_audit_creation_method SHELXL-97
_cell_angle_alpha 90.00
_cell_angle_beta 90.00
_cell_angle_gamma 90.00
_cell_formula_units_Z 4
_cell_length_a 8.6933(5)
_cell_length_b 19.9383(12)
_cell_length_c 7.6281(4)
_cell_measurement_temperature 100(1)
_cell_volume 1322.18(13)
_computing_data_collection 'Bruker APEX2'
_computing_data_reduction 'Bruker SAINT'
_computing_structure_refinement 'SHELXL-97 (Sheldrick, 2008)'
_computing_structure_solution 'SHELXS-97 (Sheldrick, 2008)'
_diffrn_ambient_temperature 100(1)
_diffrn_measured_fraction_theta_full 0.999
_diffrn_measured_fraction_theta_max 0.999
_diffrn_measurement_device 'CCD Area Detector'
_diffrn_measurement_device_type 'Bruker APEXII'
_diffrn_measurement_method 'phi and omega scans'
_diffrn_radiation_monochromator graphite
_diffrn_radiation_source 'sealed tube'
_diffrn_radiation_type MoK\a
_diffrn_radiation_wavelength 0.71073
_diffrn_reflns_av_R_equivalents 0.0226
_diffrn_reflns_av_sigmaI/netI 0.0121
_diffrn_reflns_limit_h_max 10
_diffrn_reflns_limit_h_min -10
_diffrn_reflns_limit_k_max 24
_diffrn_reflns_limit_k_min -24
_diffrn_reflns_limit_l_max 9
_diffrn_reflns_limit_l_min -9
_diffrn_reflns_number 22320
_diffrn_reflns_theta_full 25.38
_diffrn_reflns_theta_max 25.38
_diffrn_reflns_theta_min 2.04
_exptl_absorpt_coefficient_mu 0.126
_exptl_absorpt_correction_T_max 0.7452
_exptl_absorpt_correction_T_min 0.6916
_exptl_absorpt_correction_type multi-scan
_exptl_absorpt_process_details '(SADABS; Sheldrick, 2007)'
_exptl_crystal_density_diffrn 1.533
_exptl_crystal_density_method 'not measured'
_exptl_crystal_description plate
_exptl_crystal_F_000 632
_exptl_crystal_size_max 0.42
_exptl_crystal_size_mid 0.12
_exptl_crystal_size_min 0.08
_refine_diff_density_max 0.175
_refine_diff_density_min -0.141
_refine_diff_density_rms 0.033
_refine_ls_abs_structure_details 'Flack H D (1983), Acta Cryst. A39, 876-881'
_refine_ls_abs_structure_Flack 0.2(6)
_refine_ls_extinction_method none
_refine_ls_goodness_of_fit_ref 1.039
_refine_ls_hydrogen_treatment constr
_refine_ls_matrix_type full
_refine_ls_number_parameters 203
_refine_ls_number_reflns 2417
_refine_ls_number_restraints 1
_refine_ls_restrained_S_all 1.039
_refine_ls_R_factor_all 0.0229
_refine_ls_R_factor_gt 0.0222
_refine_ls_shift/su_max 0.000
_refine_ls_shift/su_mean 0.000
_refine_ls_structure_factor_coef Fsqd
_refine_ls_weighting_details 'calc w=1/[\s^2^(Fo^2^)+(0.0411P)^2^+0.2050P] where P=(Fo^2^+2Fc^2^)/3'
_refine_ls_weighting_scheme calc
_refine_ls_wR_factor_gt 0.0602
_refine_ls_wR_factor_ref 0.0607
_reflns_number_gt 2371
_reflns_number_total 2417
_reflns_threshold_expression >2sigma(I)
_cod_data_source_file ol5b00486_si_002.cif
_cod_data_source_block shelxl
_cod_depositor_comments
;
The following automatic conversions were performed:

data name '_atom_site_symetry_multiplicity' was replaced with
'_atom_site_symmetry_multiplicity' as specified in the replacement
file
'/home/saulius/struct/COD-crude-data/automatic-downloads/DataCite-retrospective/ACS/depositions/lib/lists/replacement-tags.lst'.

Automatic conversion script
Id: cif_correct_tags 6909 2019-04-08 15:41:33Z antanas 
;
_cod_original_sg_symbol_H-M 'P n a 21   '
_cod_database_code 1554864

loop_
_symmetry_equiv_pos_as_xyz
'x, y, z'
'-x+1/2, y+1/2, z+1/2'
'x+1/2, -y+1/2, z'
'-x, -y, z+1/2'

loop_
_atom_site_label
_atom_site_type_symbol
_atom_site_fract_x
_atom_site_fract_y
_atom_site_fract_z
_atom_site_U_iso_or_equiv
_atom_site_adp_type
_atom_site_occupancy
_atom_site_symmetry_multiplicity
_atom_site_calc_flag
_atom_site_refinement_flags
C1 C 0.62836(13) 0.34449(6) 0.48499(17) 0.0143(3) Uani 1 1 d .
C2 C 0.61606(13) 0.27571(6) 0.45485(17) 0.0161(3) Uani 1 1 d .
H2 H 0.5824 0.2597 0.3469 0.021 Uiso 1 1 calc R
C3 C 0.65451(13) 0.23170(6) 0.58709(17) 0.0153(3) Uani 1 1 d .
C4 C 0.70441(14) 0.25809(6) 0.74835(17) 0.0148(3) Uani 1 1 d .
C5 C 0.74075(13) 0.21572(6) 0.90161(18) 0.0156(2) Uani 1 1 d .
C6 C 0.80617(14) 0.23934(6) 1.04936(17) 0.0176(3) Uani 1 1 d .
H6 H 0.8275 0.2099 1.1408 0.023 Uiso 1 1 calc R
C7 C 0.84373(13) 0.30947(6) 1.06809(17) 0.0169(3) Uani 1 1 d .
C8 C 0.79329(14) 0.35816(6) 0.92095(17) 0.0166(3) Uani 1 1 d .
C9 C 0.71911(14) 0.32801(6) 0.76135(17) 0.0144(3) Uani 1 1 d .
C10 C 0.58598(14) 0.39095(6) 0.33773(18) 0.0163(3) Uani 1 1 d .
C11 C 0.54136(19) 0.50117(7) 0.2464(2) 0.0318(4) Uani 1 1 d .
H11a H 0.6024 0.4944 0.1430 0.048 Uiso 1 1 calc R
H11b H 0.5536 0.5465 0.2864 0.048 Uiso 1 1 calc R
H11c H 0.4351 0.4930 0.2196 0.048 Uiso 1 1 calc R
C12 C 0.65281(14) 0.15799(6) 0.54225(16) 0.0155(3) Uani 1 1 d .
C13 C 0.50356(16) 0.05996(6) 0.52765(19) 0.0235(3) Uani 1 1 d .
H13a H 0.5037 0.0550 0.4025 0.035 Uiso 1 1 calc R
H13b H 0.4092 0.0425 0.5744 0.035 Uiso 1 1 calc R
H13c H 0.5889 0.0358 0.5765 0.035 Uiso 1 1 calc R
C14 C 0.71743(14) 0.10405(6) 1.01497(18) 0.0204(3) Uani 1 1 d .
H14a H 0.8244 0.1005 1.0448 0.031 Uiso 1 1 calc R
H14b H 0.6799 0.0611 0.9778 0.031 Uiso 1 1 calc R
H14c H 0.6604 0.1188 1.1156 0.031 Uiso 1 1 calc R
N1 N 0.67985(11) 0.37062(5) 0.63434(14) 0.0150(2) Uani 1 1 d .
O1 O 0.59152(11) 0.45505(4) 0.38294(12) 0.0220(2) Uani 1 1 d .
O2 O 0.55132(11) 0.37031(4) 0.19395(12) 0.0183(2) Uani 1 1 d .
O3 O 0.51704(10) 0.13057(4) 0.57244(13) 0.0173(2) Uani 1 1 d .
O4 O 0.76201(11) 0.13066(4) 0.47672(15) 0.0240(2) Uani 1 1 d .
O5 O 0.69874(11) 0.15196(4) 0.87451(12) 0.0196(2) Uani 1 1 d .
O6 O 0.91218(11) 0.33239(5) 1.19449(13) 0.0215(2) Uani 1 1 d .
O7 O 0.81955(11) 0.41733(5) 0.93319(12) 0.0223(2) Uani 1 1 d .

loop_
_atom_site_aniso_label
_atom_site_aniso_U_11
_atom_site_aniso_U_22
_atom_site_aniso_U_33
_atom_site_aniso_U_23
_atom_site_aniso_U_13
_atom_site_aniso_U_12
C1 0.0122(5) 0.0159(6) 0.0148(6) -0.0004(5) 0.0006(5) 0.0004(4)
C2 0.0148(5) 0.0185(6) 0.0150(6) -0.0012(5) 0.0000(5) -0.0009(5)
C3 0.0119(5) 0.0162(6) 0.0177(6) -0.0018(5) 0.0009(5) -0.0012(5)
C4 0.0122(5) 0.0166(6) 0.0156(6) -0.0004(5) 0.0016(5) 0.0005(5)
C5 0.0147(5) 0.0148(6) 0.0172(6) -0.0007(5) 0.0013(5) 0.0008(4)
C6 0.0198(6) 0.0178(6) 0.0152(6) 0.0031(5) -0.0010(5) 0.0028(5)
C7 0.0159(5) 0.0204(6) 0.0144(6) -0.0026(5) 0.0002(5) 0.0019(5)
C8 0.0167(5) 0.0165(6) 0.0166(7) -0.0023(5) 0.0025(5) -0.0005(5)
C9 0.0131(5) 0.0156(6) 0.0144(6) -0.0011(5) 0.0025(5) 0.0002(5)
C10 0.0139(5) 0.0167(6) 0.0182(7) -0.0003(5) 0.0003(5) -0.0014(5)
C11 0.0489(9) 0.0164(7) 0.0300(7) 0.0042(6) -0.0198(8) 0.0019(7)
C12 0.0188(6) 0.0148(6) 0.0130(6) 0.0007(5) -0.0024(5) 0.0001(5)
C13 0.0274(7) 0.0128(6) 0.0302(8) -0.0043(6) 0.0002(6) -0.0039(5)
C14 0.0248(6) 0.0161(6) 0.0202(7) 0.0045(5) -0.0030(6) -0.0002(5)
N1 0.0133(5) 0.0160(5) 0.0158(5) -0.0001(4) 0.0015(4) 0.0008(4)
O1 0.0327(5) 0.0134(4) 0.0198(5) 0.0008(4) -0.0093(4) 0.0023(4)
O2 0.0198(4) 0.0191(4) 0.0162(5) -0.0002(4) -0.0026(4) 0.0003(3)
O3 0.0174(4) 0.0125(4) 0.0220(5) -0.0020(4) -0.0008(4) -0.0013(3)
O4 0.0221(5) 0.0195(5) 0.0304(5) -0.0040(4) 0.0063(4) 0.0008(4)
O5 0.0279(5) 0.0129(4) 0.0179(5) 0.0024(4) -0.0047(4) -0.0029(4)
O6 0.0249(5) 0.0221(5) 0.0176(5) -0.0028(4) -0.0047(4) -0.0005(4)
O7 0.0324(5) 0.0158(5) 0.0188(5) -0.0017(4) -0.0036(4) -0.0036(4)

loop_
_atom_type_symbol
_atom_type_description
_atom_type_scat_dispersion_real
_atom_type_scat_dispersion_imag
_atom_type_scat_source
C C 0.0033 0.0016 'International Tables Vol C Tables 4.2.6.8 and 6.1.1.4'
H H 0.0000 0.0000 'International Tables Vol C Tables 4.2.6.8 and 6.1.1.4'
N N 0.0061 0.0033 'International Tables Vol C Tables 4.2.6.8 and 6.1.1.4'
O O 0.0106 0.0060 'International Tables Vol C Tables 4.2.6.8 and 6.1.1.4'

loop_
_geom_angle_atom_site_label_1
_geom_angle_atom_site_label_2
_geom_angle_atom_site_label_3
_geom_angle
N1 C1 C2 123.50(12)
N1 C1 C10 118.79(11)
C2 C1 C10 117.67(12)
C3 C2 C1 119.13(12)
C2 C3 C4 118.48(11)
C2 C3 C12 116.86(11)
C4 C3 C12 124.44(11)
C9 C4 C3 117.48(12)
C9 C4 C5 119.53(12)
C3 C4 C5 122.99(11)
O5 C5 C6 125.18(12)
O5 C5 C4 111.26(11)
C6 C5 C4 123.55(11)
C5 C6 C7 121.13(11)
O6 C7 C6 123.41(12)
O6 C7 C8 118.42(11)
C6 C7 C8 118.16(11)
O7 C8 C9 122.38(11)
O7 C8 C7 120.28(11)
C9 C8 C7 117.27(10)
N1 C9 C4 123.94(12)
N1 C9 C8 116.34(11)
C4 C9 C8 119.58(11)
O2 C10 O1 124.99(12)
O2 C10 C1 121.97(11)
O1 C10 C1 113.04(11)
O4 C12 O3 126.15(11)
O4 C12 C3 121.84(11)
O3 C12 C3 111.85(10)
C1 N1 C9 117.33(11)
C10 O1 C11 114.33(11)
C12 O3 C13 115.59(9)
C5 O5 C14 118.86(10)

loop_
_geom_bond_atom_site_label_1
_geom_bond_atom_site_label_2
_geom_bond_distance
C1 N1 1.3302(17)
C1 C2 1.3947(17)
C1 C10 1.5019(17)
C2 C3 1.3780(18)
C3 C4 1.4064(18)
C3 C12 1.5091(16)
C4 C9 1.4035(17)
C4 C5 1.4765(18)
C5 O5 1.3388(15)
C5 C6 1.3474(19)
C6 C7 1.4429(17)
C7 O6 1.2217(16)
C7 C8 1.5474(17)
C8 O7 1.2054(15)
C8 C9 1.5030(18)
C9 N1 1.3331(17)
C10 O2 1.2096(17)
C10 O1 1.3245(15)
C11 O1 1.4565(17)
C12 O4 1.2034(16)
C12 O3 1.3210(15)
C13 O3 1.4535(14)
C14 O5 1.4445(15)
